data_4066308
loop_
_publ_author_name
'Torres, Olga'
'Mart\'in, Marta'
'Sola, Eduardo'

_publ_section_title
;
 Versatile \k2,\h2-CLigands Assembled at Iridium via [2+2] Oxidative
 Cyclization
;
_journal_issue 14
_journal_name_full Organometallics
_journal_page_first 3201
_journal_paper_doi 10.1021/om100390m
_journal_volume 29
_journal_year 2010
_chemical_formula_moiety 'C21 H33 Ir N2 O4 P, C H2 Cl2, B F4'
_chemical_formula_sum 'C22 H35 B Cl2 F4 Ir N2 O4 P'
_chemical_formula_weight 772.40
_space_group_IT_number 14
_symmetry_cell_setting monoclinic
_symmetry_space_group_name_Hall '-P 2ybc'
_symmetry_space_group_name_H-M 'P 1 21/c 1'
_atom_sites_solution_hydrogens geom
_atom_sites_solution_primary heavy
_atom_sites_solution_secondary difmap
_audit_creation_method SHELXL-97
_cell_angle_alpha 90.00
_cell_angle_beta 97.040(2)
_cell_angle_gamma 90.00
_cell_formula_units_Z 4
_cell_length_a 18.5507(19)
_cell_length_b 8.8012(9)
_cell_length_c 17.5506(18)
_cell_measurement_reflns_used 9030
_cell_measurement_temperature 100.0(2)
_cell_measurement_theta_max 28.37
_cell_measurement_theta_min 2.21
_cell_volume 2843.9(5)
_computing_cell_refinement 'SAINT+ v. 6.01 (Bruker AXS, 2000)'
_computing_data_collection 'SMART v. 5.611 (Bruker AXS, 2000)'
_computing_data_reduction 'SAINT+ v. 6.01 (Bruker AXS, 2000)'
_computing_molecular_graphics 'XP program, SHELXTL v6.10, Bruker2000'
_computing_publication_material 'XCIF program, SHELXTLv6.10,BrukerAXS'
_computing_structure_refinement 'SHELXL-97 (Sheldrick, 1997)'
_computing_structure_solution 'SHELXS-97 (Sheldrick, 1990)'
_diffrn_ambient_temperature 100.0(2)
_diffrn_detector_area_resol_mean 8.26
_diffrn_measured_fraction_theta_full 0.998
_diffrn_measured_fraction_theta_max 0.937
_diffrn_measurement_device_type 'Bruker SMART APEX CCD system'
_diffrn_measurement_method '\w rotations with narrow frames'
_diffrn_radiation_monochromator graphite
_diffrn_radiation_source 'fine-focus sealed tube'
_diffrn_radiation_type MoK\a
_diffrn_radiation_wavelength 0.71073
_diffrn_reflns_av_R_equivalents 0.0381
_diffrn_reflns_av_sigmaI/netI 0.0483
_diffrn_reflns_limit_h_max 23
_diffrn_reflns_limit_h_min -23
_diffrn_reflns_limit_k_max 11
_diffrn_reflns_limit_k_min -11
_diffrn_reflns_limit_l_max 23
_diffrn_reflns_limit_l_min -23
_diffrn_reflns_number 34371
_diffrn_reflns_theta_full 27.50
_diffrn_reflns_theta_max 28.87
_diffrn_reflns_theta_min 1.11
_diffrn_standards_decay_% 'no decay'
_exptl_absorpt_coefficient_mu 4.996
_exptl_absorpt_correction_T_max 0.492
_exptl_absorpt_correction_T_min 0.360
_exptl_absorpt_correction_type multi-scan
_exptl_absorpt_process_details
;
  SADABS: Area-Detector Absorption Correction. (1996)  Bruker-AXS 
  within SAINT+ package, v. 6.01.
;
_exptl_crystal_colour colorless
_exptl_crystal_density_diffrn 1.804
_exptl_crystal_density_method 'not measured'
_exptl_crystal_description 'irregular block'
_exptl_crystal_F_000 1520
_exptl_crystal_size_max 0.24
_exptl_crystal_size_mid 0.20
_exptl_crystal_size_min 0.16
_refine_diff_density_max 2.292
_refine_diff_density_min -0.967
_refine_diff_density_rms 0.122
_refine_ls_extinction_method none
_refine_ls_goodness_of_fit_ref 0.942
_refine_ls_hydrogen_treatment mixed
_refine_ls_matrix_type full
_refine_ls_number_parameters 355
_refine_ls_number_reflns 6996
_refine_ls_number_restraints 0
_refine_ls_restrained_S_all 0.942
_refine_ls_R_factor_all 0.0398
_refine_ls_R_factor_gt 0.0281
_refine_ls_shift/su_max 0.002
_refine_ls_shift/su_mean 0.000
_refine_ls_structure_factor_coef Fsqd
_refine_ls_weighting_details 'calc w=1/[\s^2^(Fo^2^)+(0.0236P)^2^+0.0000P] where P=(Fo^2^+2Fc^2^)/3'
_refine_ls_weighting_scheme calc
_refine_ls_wR_factor_gt 0.0563
_refine_ls_wR_factor_ref 0.0584
_reflns_number_gt 5375
_reflns_number_total 6996
_reflns_threshold_expression >2sigma(I)
_cod_data_source_file om100390m_si_001.cif
_cod_data_source_block marta28a
_cod_original_sg_symbol_H-M 'P 21/c'
_cod_database_code 4066308

loop_
_symmetry_equiv_pos_as_xyz
'x, y, z'
'-x, y+1/2, -z+1/2'
'-x, -y, -z'
'x, -y-1/2, z-1/2'

loop_
_atom_site_label
_atom_site_type_symbol
_atom_site_fract_x
_atom_site_fract_y
_atom_site_fract_z
_atom_site_U_iso_or_equiv
_atom_site_adp_type
_atom_site_occupancy
_atom_site_symmetry_multiplicity
_atom_site_calc_flag
_atom_site_refinement_flags
Ir1 Ir 0.222259(7) 0.758646(14) 0.558235(8) 0.01631(5) Uani 1 1 d .
Cl1 Cl 0.44695(6) 0.16141(11) 0.35184(6) 0.0319(2) Uani 1 1 d .
Cl2 Cl 0.42143(7) 0.37782(14) 0.46989(8) 0.0547(4) Uani 1 1 d .
P1 P 0.29435(5) 0.89466(10) 0.48647(5) 0.0191(2) Uani 1 1 d .
F1 F 0.92946(16) 0.7672(3) 0.73508(16) 0.0611(8) Uani 1 1 d .
F2 F 0.89706(16) 0.7189(3) 0.61003(15) 0.0543(8) Uani 1 1 d .
F3 F 0.91305(14) 0.9642(3) 0.65176(16) 0.0530(8) Uani 1 1 d .
F4 F 1.01001(14) 0.8100(3) 0.65069(17) 0.0563(8) Uani 1 1 d .
O1 O 0.40407(14) 0.9170(3) 0.76734(14) 0.0239(6) Uani 1 1 d .
O2 O 0.44327(14) 0.6757(3) 0.76748(14) 0.0229(6) Uani 1 1 d .
O3 O 0.28637(15) 1.1050(3) 0.65272(15) 0.0266(6) Uani 1 1 d .
O4 O 0.24786(14) 0.9768(3) 0.75054(14) 0.0211(6) Uani 1 1 d .
N1 N 0.16516(17) 0.6936(3) 0.45184(18) 0.0196(7) Uani 1 1 d .
N2 N 0.14275(16) 0.9333(3) 0.56105(17) 0.0208(7) Uani 1 1 d .
C1 C 0.2975(2) 0.5826(4) 0.5693(2) 0.0173(8) Uani 1 1 d .
H1 H 0.3375(18) 0.615(4) 0.536(2) 0.021 Uiso 1 1 d .
C2 C 0.3333(2) 0.5764(4) 0.6539(2) 0.0183(8) Uani 1 1 d .
H2 H 0.3805(19) 0.521(4) 0.6563(19) 0.022 Uiso 1 1 d .
C3 C 0.2885(2) 0.4896(4) 0.7078(2) 0.0203(8) Uani 1 1 d .
H3A H 0.2759 0.3884 0.6853 0.024 Uiso 1 1 calc R
H3B H 0.3190 0.4732 0.7575 0.024 Uiso 1 1 calc R
C4 C 0.2185(2) 0.5695(4) 0.7230(2) 0.0218(8) Uani 1 1 d .
H4A H 0.1908 0.4981 0.7519 0.026 Uiso 1 1 calc R
H4B H 0.2322 0.6568 0.7573 0.026 Uiso 1 1 calc R
C5 C 0.1675(2) 0.6277(4) 0.6560(2) 0.0222(8) Uani 1 1 d .
H5 H 0.132(2) 0.704(4) 0.666(2) 0.032(12) Uiso 1 1 d .
C6 C 0.1504(2) 0.5570(4) 0.5882(2) 0.0238(9) Uani 1 1 d .
H6 H 0.1021(18) 0.586(4) 0.5590(19) 0.015(9) Uiso 1 1 d .
C7 C 0.1847(2) 0.4116(4) 0.5626(2) 0.0238(9) Uani 1 1 d .
H7A H 0.1530 0.3686 0.5184 0.029 Uiso 1 1 calc R
H7B H 0.1873 0.3367 0.6050 0.029 Uiso 1 1 calc R
C8 C 0.2608(2) 0.4337(4) 0.5397(2) 0.0226(8) Uani 1 1 d .
H8A H 0.2577 0.4319 0.4830 0.027 Uiso 1 1 calc R
H8B H 0.2917 0.3473 0.5597 0.027 Uiso 1 1 calc R
C9 C 0.28663(19) 0.8316(4) 0.65216(19) 0.0147(7) Uani 1 1 d .
C10 C 0.34038(19) 0.7397(4) 0.68225(19) 0.0177(7) Uani 1 1 d .
C11 C 0.39705(19) 0.7899(4) 0.7425(2) 0.0175(8) Uani 1 1 d .
C12 C 0.5030(2) 0.7170(4) 0.8238(2) 0.0302(10) Uani 1 1 d .
H12A H 0.5237 0.8136 0.8091 0.045 Uiso 1 1 calc R
H12B H 0.5403 0.6377 0.8265 0.045 Uiso 1 1 calc R
H12C H 0.4856 0.7279 0.8740 0.045 Uiso 1 1 calc R
C13 C 0.2757(2) 0.9860(4) 0.6841(2) 0.0208(8) Uani 1 1 d .
C14 C 0.2401(2) 1.1217(4) 0.7882(2) 0.0279(9) Uani 1 1 d .
H14A H 0.2863 1.1767 0.7924 0.042 Uiso 1 1 calc R
H14B H 0.2262 1.1043 0.8396 0.042 Uiso 1 1 calc R
H14C H 0.2024 1.1820 0.7579 0.042 Uiso 1 1 calc R
C15 C 0.1314(2) 0.6684(4) 0.3950(2) 0.0233(9) Uani 1 1 d .
C16 C 0.0889(2) 0.6373(5) 0.3210(2) 0.0363(11) Uani 1 1 d .
H16A H 0.0603 0.7273 0.3039 0.054 Uiso 1 1 calc R
H16B H 0.0561 0.5516 0.3264 0.054 Uiso 1 1 calc R
H16C H 0.1216 0.6120 0.2831 0.054 Uiso 1 1 calc R
C17 C 0.1001(2) 1.0241(4) 0.5665(2) 0.0256(9) Uani 1 1 d .
C18 C 0.0439(2) 1.1371(4) 0.5727(3) 0.0396(12) Uani 1 1 d .
H18A H 0.0342 1.1926 0.5241 0.059 Uiso 1 1 calc R
H18B H 0.0603 1.2085 0.6141 0.059 Uiso 1 1 calc R
H18C H -0.0006 1.0865 0.5841 0.059 Uiso 1 1 calc R
C19 C 0.3198(2) 0.7867(4) 0.4066(2) 0.0256(9) Uani 1 1 d .
H19A H 0.2759 0.7485 0.3757 0.038 Uiso 1 1 calc R
H19B H 0.3504 0.7009 0.4259 0.038 Uiso 1 1 calc R
H19C H 0.3468 0.8520 0.3749 0.038 Uiso 1 1 calc R
C20 C 0.2519(2) 1.0628(4) 0.4435(2) 0.0288(9) Uani 1 1 d .
H20A H 0.2414 1.1334 0.4839 0.043 Uiso 1 1 calc R
H20B H 0.2065 1.0350 0.4120 0.043 Uiso 1 1 calc R
H20C H 0.2846 1.1116 0.4111 0.043 Uiso 1 1 calc R
C21 C 0.3817(2) 0.9580(4) 0.5314(2) 0.0264(9) Uani 1 1 d .
H21A H 0.4090 1.0028 0.4926 0.040 Uiso 1 1 calc R
H21B H 0.4087 0.8713 0.5556 0.040 Uiso 1 1 calc R
H21C H 0.3749 1.0343 0.5706 0.040 Uiso 1 1 calc R
C22 C 0.4679(2) 0.3441(4) 0.3910(2) 0.0306(10) Uani 1 1 d .
H22A H 0.5208 0.3517 0.4069 0.037 Uiso 1 1 calc R
H22B H 0.4543 0.4223 0.3512 0.037 Uiso 1 1 calc R
B1 B 0.9379(3) 0.8149(6) 0.6616(3) 0.0384(13) Uani 1 1 d .

loop_
_atom_site_aniso_label
_atom_site_aniso_U_11
_atom_site_aniso_U_22
_atom_site_aniso_U_33
_atom_site_aniso_U_23
_atom_site_aniso_U_13
_atom_site_aniso_U_12
Ir1 0.01811(7) 0.01518(7) 0.01464(7) -0.00122(6) -0.00203(5) 0.00182(6)
Cl1 0.0352(6) 0.0300(5) 0.0305(6) -0.0001(4) 0.0036(5) -0.0034(5)
Cl2 0.0624(9) 0.0487(7) 0.0589(9) -0.0169(6) 0.0305(7) -0.0045(6)
P1 0.0221(5) 0.0180(5) 0.0161(5) 0.0011(4) -0.0011(4) 0.0010(4)
F1 0.0520(18) 0.090(2) 0.0397(16) 0.0089(16) -0.0030(14) -0.0250(17)
F2 0.063(2) 0.0542(18) 0.0418(16) -0.0087(14) -0.0074(14) -0.0032(15)
F3 0.0360(17) 0.0493(17) 0.073(2) 0.0030(15) 0.0059(15) 0.0016(13)
F4 0.0292(16) 0.0705(19) 0.071(2) 0.0187(16) 0.0124(14) 0.0115(14)
O1 0.0261(15) 0.0186(13) 0.0252(15) -0.0064(11) -0.0041(12) -0.0020(11)
O2 0.0224(15) 0.0211(13) 0.0225(15) 0.0022(11) -0.0083(12) -0.0004(11)
O3 0.0428(18) 0.0157(13) 0.0217(15) 0.0020(11) 0.0058(13) 0.0019(12)
O4 0.0270(16) 0.0182(13) 0.0188(14) -0.0023(10) 0.0058(12) -0.0001(11)
N1 0.0199(17) 0.0185(15) 0.0189(17) 0.0011(13) -0.0029(14) 0.0013(13)
N2 0.0183(18) 0.0215(16) 0.0219(18) 0.0008(13) -0.0003(14) -0.0017(14)
C1 0.021(2) 0.0144(17) 0.0160(19) -0.0002(14) -0.0001(16) 0.0027(15)
C2 0.019(2) 0.0130(17) 0.021(2) -0.0015(14) -0.0033(16) -0.0007(15)
C3 0.026(2) 0.0147(18) 0.019(2) 0.0013(15) -0.0006(17) -0.0021(15)
C4 0.029(2) 0.0206(19) 0.0156(19) 0.0003(15) 0.0021(17) -0.0042(16)
C5 0.020(2) 0.0194(19) 0.027(2) 0.0013(16) 0.0011(17) -0.0013(16)
C6 0.025(2) 0.025(2) 0.021(2) 0.0066(17) 0.0027(18) -0.0026(17)
C7 0.027(2) 0.023(2) 0.020(2) 0.0000(16) -0.0036(17) -0.0061(17)
C8 0.030(2) 0.0169(18) 0.020(2) -0.0012(15) -0.0015(17) 0.0009(16)
C9 0.018(2) 0.0128(16) 0.0129(18) 0.0006(14) 0.0021(15) -0.0026(14)
C10 0.0238(19) 0.0155(17) 0.0133(16) -0.0011(15) 0.0012(14) -0.0010(16)
C11 0.0173(19) 0.0194(18) 0.0162(18) 0.0037(14) 0.0042(15) -0.0025(14)
C12 0.025(2) 0.034(2) 0.029(2) 0.0008(18) -0.0109(18) -0.0014(18)
C13 0.022(2) 0.0193(19) 0.020(2) -0.0001(15) -0.0043(17) 0.0001(15)
C14 0.042(3) 0.0182(19) 0.026(2) -0.0063(16) 0.0147(19) 0.0012(18)
C15 0.022(2) 0.0217(19) 0.026(2) -0.0012(16) 0.0018(18) 0.0045(16)
C16 0.031(3) 0.053(3) 0.022(2) -0.008(2) -0.0078(19) 0.007(2)
C17 0.019(2) 0.023(2) 0.034(2) 0.0020(17) -0.0001(18) -0.0042(17)
C18 0.026(3) 0.025(2) 0.068(3) -0.002(2) 0.008(2) 0.0040(19)
C19 0.033(2) 0.030(2) 0.0142(19) -0.0017(15) 0.0018(17) -0.0001(17)
C20 0.032(2) 0.024(2) 0.030(2) 0.0049(17) 0.0008(19) 0.0017(17)
C21 0.023(2) 0.034(2) 0.021(2) 0.0039(17) 0.0006(17) -0.0052(18)
C22 0.037(3) 0.024(2) 0.030(2) 0.0051(18) 0.003(2) 0.0025(19)
B1 0.028(3) 0.052(3) 0.034(3) 0.007(3) -0.003(2) -0.005(2)

loop_
_atom_type_symbol
_atom_type_description
_atom_type_scat_dispersion_real
_atom_type_scat_dispersion_imag
_atom_type_scat_source
C C 0.0033 0.0016 'International Tables Vol C Tables 4.2.6.8 and 6.1.1.4'
H H 0.0000 0.0000 'International Tables Vol C Tables 4.2.6.8 and 6.1.1.4'
B B 0.0013 0.0007 'International Tables Vol C Tables 4.2.6.8 and 6.1.1.4'
N N 0.0061 0.0033 'International Tables Vol C Tables 4.2.6.8 and 6.1.1.4'
O O 0.0106 0.0060 'International Tables Vol C Tables 4.2.6.8 and 6.1.1.4'
F F 0.0171 0.0103 'International Tables Vol C Tables 4.2.6.8 and 6.1.1.4'
P P 0.1023 0.0942 'International Tables Vol C Tables 4.2.6.8 and 6.1.1.4'
Ir Ir -1.4442 7.9887 'International Tables Vol C Tables 4.2.6.8 and 6.1.1.4'
Cl Cl 0.1484 0.1585 'International Tables Vol C Tables 4.2.6.8 and 6.1.1.4'

loop_
_geom_angle_atom_site_label_1
_geom_angle_atom_site_label_2
_geom_angle_atom_site_label_3
_geom_angle
C9 Ir1 C1 80.62(14)
C9 Ir1 N1 172.66(12)
C1 Ir1 N1 98.02(12)
C9 Ir1 N2 95.36(12)
C1 Ir1 N2 172.93(13)
N1 Ir1 N2 86.70(11)
C9 Ir1 P1 87.48(10)
C1 Ir1 P1 90.60(11)
N1 Ir1 P1 85.32(9)
N2 Ir1 P1 95.06(8)
C9 Ir1 C6 110.93(14)
C1 Ir1 C6 78.83(14)
N1 Ir1 C6 75.69(13)
N2 Ir1 C6 97.36(13)
P1 Ir1 C6 156.58(10)
C9 Ir1 C5 80.11(13)
C1 Ir1 C5 85.01(14)
N1 Ir1 C5 107.02(12)
N2 Ir1 C5 88.57(12)
P1 Ir1 C5 167.35(10)
C6 Ir1 C5 33.15(12)
C20 P1 C21 104.69(18)
C20 P1 C19 104.50(18)
C21 P1 C19 101.35(18)
C20 P1 Ir1 113.99(14)
C21 P1 Ir1 118.45(13)
C19 P1 Ir1 112.25(13)
C11 O2 C12 116.0(3)
C13 O4 C14 114.6(3)
C15 N1 Ir1 174.8(3)
C17 N2 Ir1 176.3(3)
C8 C1 C2 114.4(3)
C8 C1 Ir1 109.8(2)
C2 C1 Ir1 108.6(2)
C8 C1 H1 111.3(19)
C2 C1 H1 107(2)
Ir1 C1 H1 105.1(19)
C10 C2 C3 107.5(3)
C10 C2 C1 106.8(3)
C3 C2 C1 114.0(3)
C10 C2 H2 114(2)
C3 C2 H2 106(2)
C1 C2 H2 109(2)
C4 C3 C2 114.4(3)
C4 C3 H3A 108.7
C2 C3 H3A 108.7
C4 C3 H3B 108.7
C2 C3 H3B 108.7
H3A C3 H3B 107.6
C5 C4 C3 119.1(3)
C5 C4 H4A 107.5
C3 C4 H4A 107.5
C5 C4 H4B 107.5
C3 C4 H4B 107.5
H4A C4 H4B 107.0
C6 C5 C4 126.2(4)
C6 C5 Ir1 70.3(2)
C4 C5 Ir1 116.3(2)
C6 C5 H5 113(2)
C4 C5 H5 118(2)
Ir1 C5 H5 99(2)
C5 C6 C7 126.0(4)
C5 C6 Ir1 76.5(2)
C7 C6 Ir1 107.7(2)
C5 C6 H6 115.3(19)
C7 C6 H6 116.3(19)
Ir1 C6 H6 100.9(19)
C6 C7 C8 113.8(3)
C6 C7 H7A 108.8
C8 C7 H7A 108.8
C6 C7 H7B 108.8
C8 C7 H7B 108.8
H7A C7 H7B 107.7
C7 C8 C1 113.9(3)
C7 C8 H8A 108.8
C1 C8 H8A 108.8
C7 C8 H8B 108.8
C1 C8 H8B 108.8
H8A C8 H8B 107.7
C10 C9 C13 122.0(3)
C10 C9 Ir1 117.8(2)
C13 C9 Ir1 120.2(2)
C9 C10 C11 122.4(3)
C9 C10 C2 114.2(3)
C11 C10 C2 123.2(3)
O1 C11 O2 122.4(3)
O1 C11 C10 125.4(3)
O2 C11 C10 112.2(3)
O2 C12 H12A 109.5
O2 C12 H12B 109.5
H12A C12 H12B 109.5
O2 C12 H12C 109.5
H12A C12 H12C 109.5
H12B C12 H12C 109.5
O3 C13 O4 123.5(3)
O3 C13 C9 125.4(3)
O4 C13 C9 111.0(3)
O4 C14 H14A 109.5
O4 C14 H14B 109.5
H14A C14 H14B 109.5
O4 C14 H14C 109.5
H14A C14 H14C 109.5
H14B C14 H14C 109.5
N1 C15 C16 179.0(5)
C15 C16 H16A 109.5
C15 C16 H16B 109.5
H16A C16 H16B 109.5
C15 C16 H16C 109.5
H16A C16 H16C 109.5
H16B C16 H16C 109.5
N2 C17 C18 178.3(4)
C17 C18 H18A 109.5
C17 C18 H18B 109.5
H18A C18 H18B 109.5
C17 C18 H18C 109.5
H18A C18 H18C 109.5
H18B C18 H18C 109.5
P1 C19 H19A 109.5
P1 C19 H19B 109.5
H19A C19 H19B 109.5
P1 C19 H19C 109.5
H19A C19 H19C 109.5
H19B C19 H19C 109.5
P1 C20 H20A 109.5
P1 C20 H20B 109.5
H20A C20 H20B 109.5
P1 C20 H20C 109.5
H20A C20 H20C 109.5
H20B C20 H20C 109.5
P1 C21 H21A 109.5
P1 C21 H21B 109.5
H21A C21 H21B 109.5
P1 C21 H21C 109.5
H21A C21 H21C 109.5
H21B C21 H21C 109.5
Cl2 C22 Cl1 110.8(2)
Cl2 C22 H22A 109.5
Cl1 C22 H22A 109.5
Cl2 C22 H22B 109.5
Cl1 C22 H22B 109.5
H22A C22 H22B 108.1
F4 B1 F1 110.1(4)
F4 B1 F2 110.5(4)
F1 B1 F2 107.9(4)
F4 B1 F3 108.9(4)
F1 B1 F3 109.1(4)
F2 B1 F3 110.2(4)

loop_
_geom_bond_atom_site_label_1
_geom_bond_atom_site_label_2
_geom_bond_distance
Ir1 C9 2.018(3)
Ir1 C1 2.079(3)
Ir1 N1 2.110(3)
Ir1 N2 2.135(3)
Ir1 P1 2.2848(10)
Ir1 C6 2.317(4)
Ir1 C5 2.394(4)
Cl1 C22 1.773(4)
Cl2 C22 1.744(4)
P1 C20 1.799(4)
P1 C21 1.802(4)
P1 C19 1.803(4)
F1 B1 1.382(6)
F2 B1 1.392(6)
F3 B1 1.396(6)
F4 B1 1.376(6)
O1 C11 1.201(4)
O2 C11 1.359(4)
O2 C12 1.437(4)
O3 C13 1.211(4)
O4 C13 1.334(4)
O4 C14 1.451(4)
N1 C15 1.133(4)
N2 C17 1.136(5)
C1 C8 1.538(5)
C1 C2 1.550(5)
C1 H1 1.04(3)
C2 C10 1.521(4)
C2 C3 1.537(5)
C2 H2 1.00(3)
C3 C4 1.529(5)
C3 H3A 0.9900
C3 H3B 0.9900
C4 C5 1.505(5)
C4 H4A 0.9900
C4 H4B 0.9900
C5 C6 1.346(5)
C5 H5 0.98(4)
C6 C7 1.521(5)
C6 H6 1.01(3)
C7 C8 1.526(5)
C7 H7A 0.9900
C7 H7B 0.9900
C8 H8A 0.9900
C8 H8B 0.9900
C9 C10 1.341(5)
C9 C13 1.493(5)
C10 C11 1.465(5)
C12 H12A 0.9800
C12 H12B 0.9800
C12 H12C 0.9800
C14 H14A 0.9800
C14 H14B 0.9800
C14 H14C 0.9800
C15 C16 1.460(5)
C16 H16A 0.9800
C16 H16B 0.9800
C16 H16C 0.9800
C17 C18 1.455(5)
C18 H18A 0.9800
C18 H18B 0.9800
C18 H18C 0.9800
C19 H19A 0.9800
C19 H19B 0.9800
C19 H19C 0.9800
C20 H20A 0.9800
C20 H20B 0.9800
C20 H20C 0.9800
C21 H21A 0.9800
C21 H21B 0.9800
C21 H21C 0.9800
C22 H22A 0.9900
C22 H22B 0.9900
